data_3500131
loop_
_publ_author_name
'Maris, Thierry'
'Lalibert\'e, Dominic'
'Raymond, Nathalie'
'Wuest, James D.'

_publ_section_references
;
 APEX2 (2006) version 2.1-0; Bruker Molecular Analysis Research Tool.
 Bruker AXS Inc., Madison, WI 53719-1173.

 Dolomanov, O.V., Bourhis, L.J., Gildea, R.J, Howard, J.A.K. & Puschmann, H.
 (2009), J. Appl. Cryst. 42, 339-341.

 Sheldrick, G.M. (2007). SADABS, Bruker Area Detector Absorption Corrections.
 Bruker AXS Inc., Madison, WI 53719-1173.

 Sheldrick, G.M. (2015). Acta Cryst. A71, 3-8.

 Sheldrick, G.M. (2015). Acta Cryst. C71, 3-8.

 Spek, A.L. (2008). PLATON, A Multipurpose Crystallographic Tool,
 Utrecht University, Utrecht, The Netherlands.

 XPREP (2005) Version 2005/2; X-ray data Preparation and Reciprocal space
 Exploration Program.  Bruker AXS Inc., Madison, WI 53719-1173.
;
_publ_section_title
;
 Bis(4-nitrophenyl) sulfide
;
_journal_name_full 'Personal communication to COD'
_journal_year 2022
_chemical_formula_moiety 'C12 H8 N2 O4 S'
_chemical_formula_sum 'C12 H8 N2 O4 S'
_chemical_formula_weight 276.26
_chemical_name_common 'Bis(4-nitrophenyl) sulfide'
_chemical_name_systematic
;
 1-nitro-4-(4-nitrophenyl)sulfanylbenzene 
;
_space_group_crystal_system monoclinic
_space_group_IT_number 15
_space_group_name_Hall '-C 2yc'
_space_group_name_H-M_alt 'C 1 2/c 1'
_atom_sites_solution_hydrogens difmap
_atom_sites_solution_primary direct
_audit_creation_date 2022-10-08
_audit_creation_method
;
Olex2 1.5
(compiled 2022.04.07 svn.rca3783a0 for OlexSys, GUI svn.r6498)
;
_cell_angle_alpha 90
_cell_angle_beta 103.573(16)
_cell_angle_gamma 90
_cell_formula_units_Z 4
_cell_length_a 7.3431(14)
_cell_length_b 14.0371(13)
_cell_length_c 11.816(4)
_cell_measurement_reflns_used 3983
_cell_measurement_temperature 295
_cell_measurement_theta_max 68.992
_cell_measurement_theta_min 6.280
_cell_volume 1183.9(5)
_computing_cell_refinement 'SAINT v6.28A (Bruker, 2002)'
_computing_data_collection 'SMART (Bruker, 1999)'
_computing_data_reduction 'SAINT v6.28A (Bruker, 2002)'
_computing_molecular_graphics 'Olex2 1.5 (Dolomanov et al., 2009)'
_computing_publication_material 'Olex2 1.5 (Dolomanov et al., 2009)'
_computing_structure_refinement 'XL  (Sheldrick, 2008)'
_computing_structure_solution 'SHELXS97 (Sheldrick, 1997)'
_diffrn_ambient_temperature 295
_diffrn_detector_area_resol_mean 5.5
_diffrn_measured_fraction_theta_full 0.994
_diffrn_measured_fraction_theta_max 0.989
_diffrn_measurement_device_type 'Bruker AXS Smart 4K/Platform'
_diffrn_measurement_method \w
_diffrn_radiation_type CuK\a
_diffrn_radiation_wavelength 1.54178
_diffrn_reflns_av_R_equivalents 0.0404
_diffrn_reflns_av_unetI/netI 0.0290
_diffrn_reflns_Laue_measured_fraction_full 0.994
_diffrn_reflns_Laue_measured_fraction_max 0.989
_diffrn_reflns_limit_h_max 8
_diffrn_reflns_limit_h_min -8
_diffrn_reflns_limit_k_max 16
_diffrn_reflns_limit_k_min -16
_diffrn_reflns_limit_l_max 13
_diffrn_reflns_limit_l_min -14
_diffrn_reflns_number 6011
_diffrn_reflns_point_group_measured_fraction_full 0.994
_diffrn_reflns_point_group_measured_fraction_max 0.989
_diffrn_reflns_theta_full 67.679
_diffrn_reflns_theta_max 69.424
_diffrn_reflns_theta_min 6.306
_exptl_absorpt_coefficient_mu 2.573
_exptl_absorpt_correction_T_max 1.0000
_exptl_absorpt_correction_T_min 0.737213
_exptl_absorpt_correction_type multi-scan
_exptl_absorpt_process_details
;
SADABS v.2.03 (Bruker,200?) was used for absorption correction.
R(int) was 0.1574 before and 0.0732 after correction.
The Ratio of minimum to maximum transmission is 0.7372.
The \l/2 correction factor is 0.0015.
;
_exptl_crystal_colour Colourless
_exptl_crystal_density_diffrn 1.550
_exptl_crystal_density_method 'not measured'
_exptl_crystal_description block
_exptl_crystal_F_000 568
_exptl_crystal_size_max 0.1
_exptl_crystal_size_mid 0.1
_exptl_crystal_size_min 0.03
_exptl_special_details
;
X-ray crystallographic data for I were collected from a single crystal
sample, which was mounted on a loop fiber. Data were collected using
a Bruker Platform diffractometer, equipped with a Bruker SMART 2K
Charged-Coupled Device (CCD) Area Detector using the program SMART and
normal focus sealed tube source graphite monochromated Cu-K\a radiation.
The crystal-to-detector distance was 4.908 cm, and the data collection
was carried out in 512 x 512 pixel mode, utilizing 4 x 4 pixel binning.
The initial unit cell parameters were determined by a least-squares fit
of the angular setting of strong reflections, collected by a 9.0 degree
scan in 30 frames over four different parts of the reciprocal space
(120 frames total).  One complete sphere of data was collected, to
better than 0.8\%A resolution.  Upon completion of the data collection,
the first 101 frames were recollected in order to improve the decay
correction analysis.
;
_geom_special_details
;
 All esds (except the esd in the dihedral angle between two l.s. planes)
 are estimated using the full covariance matrix.  The cell esds are taken
 into account individually in the estimation of esds in distances, angles
 and torsion angles; correlations between esds in cell parameters are only
 used when they are defined by crystal symmetry.  An approximate (isotropic)
 treatment of cell esds is used for estimating esds involving l.s. planes.
;
_refine_diff_density_max 0.182
_refine_diff_density_min -0.246
_refine_diff_density_rms 0.062
_refine_ls_extinction_coef 0.0041(7)
_refine_ls_extinction_expression Fc^*^=kFc[1+0.001xFc^2^\l^3^/sin(2\q)]^-1/4^
_refine_ls_extinction_method 'SHELXL-2018/3 (Sheldrick 2018)'
_refine_ls_goodness_of_fit_ref 1.096
_refine_ls_hydrogen_treatment refall
_refine_ls_matrix_type full
_refine_ls_number_parameters 104
_refine_ls_number_reflns 1098
_refine_ls_number_restraints 0
_refine_ls_restrained_S_all 1.096
_refine_ls_R_factor_all 0.0463
_refine_ls_R_factor_gt 0.0432
_refine_ls_shift/su_max 0.001
_refine_ls_shift/su_mean 0.000
_refine_ls_structure_factor_coef Fsqd
_refine_ls_weighting_details 'w=1/[\s^2^(Fo^2^)+(0.0766P)^2^+0.2706P] where P=(Fo^2^+2Fc^2^)/3'
_refine_ls_weighting_scheme calc
_refine_ls_wR_factor_gt 0.1214
_refine_ls_wR_factor_ref 0.1249
_refine_special_details
;
_shelx_SHELXL_version_number       2018/3
;
_reflns_Friedel_coverage 0.000
_reflns_Friedel_fraction_full .
_reflns_Friedel_fraction_max .
_reflns_number_gt 971
_reflns_number_total 1098
_reflns_special_details
;
 Reflections were merged by SHELXL according to the crystal
 class for the calculation of statistics and refinement.
 
 _reflns_Friedel_fraction is defined as the number of unique
 Friedel pairs measured divided by the number that would be
 possible theoretically, ignoring centric projections and
 systematic absences.
;
_reflns_threshold_expression 'I > 2\s(I)'
_cod_data_source_file jiw751.cif
_cod_data_source_block jiw751
_cod_database_code 3500131

loop_
_space_group_symop_id
_space_group_symop_operation_xyz
1 'x, y, z'
2 '-x, y, -z+1/2'
3 'x+1/2, y+1/2, z'
4 '-x+1/2, y+1/2, -z+1/2'
5 '-x, -y, -z'
6 'x, -y, z-1/2'
7 '-x+1/2, -y+1/2, -z'
8 'x+1/2, -y+1/2, z-1/2'

loop_
_atom_site_label
_atom_site_type_symbol
_atom_site_fract_x
_atom_site_fract_y
_atom_site_fract_z
_atom_site_U_iso_or_equiv
_atom_site_adp_type
_atom_site_occupancy
_atom_site_site_symmetry_order
_atom_site_calc_flag
_atom_site_refinement_flags_posn
_atom_site_refinement_flags_adp
_atom_site_refinement_flags_occupancy
_atom_site_disorder_assembly
_atom_site_disorder_group
C1 C 0.8445(3) 0.96643(12) 0.65798(17) 0.0566(5) Uani 1 1 d . . . . .
N1 N 0.4554(2) 0.78926(11) 0.43580(14) 0.0611(5) Uani 1 1 d . . . . .
O1 O 0.3760(2) 0.81945(12) 0.34065(14) 0.0868(6) Uani 1 1 d . . . . .
S1 S 1.000000 1.04524(5) 0.750000 0.0728(3) Uani 1 2 d S T P . .
C2 C 0.7877(2) 0.98711(14) 0.54048(17) 0.0580(5) Uani 1 1 d . . . . .
O2 O 0.4255(2) 0.71039(10) 0.47147(14) 0.0773(5) Uani 1 1 d . . . . .
C3 C 0.6600(3) 0.92971(13) 0.46672(16) 0.0574(5) Uani 1 1 d . . . . .
C4 C 0.5920(2) 0.85058(11) 0.51223(15) 0.0523(4) Uani 1 1 d . . . . .
C5 C 0.6484(3) 0.82761(14) 0.62845(17) 0.0617(5) Uani 1 1 d . . . . .
C6 C 0.7726(3) 0.88630(14) 0.70152(17) 0.0648(5) Uani 1 1 d . . . . .
H6 H 0.813(3) 0.8715(16) 0.781(2) 0.085(7) Uiso 1 1 d . . . . .
H2 H 0.837(4) 1.0382(17) 0.512(2) 0.084(7) Uiso 1 1 d . . . . .
H3 H 0.624(3) 0.9418(14) 0.392(2) 0.062(6) Uiso 1 1 d . . . . .
H5 H 0.608(3) 0.7720(16) 0.6574(19) 0.068(6) Uiso 1 1 d . . . . .

loop_
_atom_site_aniso_label
_atom_site_aniso_U_11
_atom_site_aniso_U_22
_atom_site_aniso_U_33
_atom_site_aniso_U_23
_atom_site_aniso_U_13
_atom_site_aniso_U_12
C1 0.0519(9) 0.0479(9) 0.0645(10) 0.0000(7) 0.0027(7) 0.0034(7)
N1 0.0553(9) 0.0573(10) 0.0671(9) -0.0099(7) 0.0071(7) 0.0077(7)
O1 0.0939(12) 0.0746(10) 0.0738(10) -0.0078(7) -0.0165(8) 0.0055(8)
S1 0.0727(5) 0.0497(5) 0.0813(5) 0.000 -0.0114(4) 0.000
C2 0.0525(10) 0.0509(10) 0.0697(11) 0.0099(8) 0.0123(8) 0.0036(7)
O2 0.0812(11) 0.0585(9) 0.0879(10) -0.0079(7) 0.0112(8) -0.0114(7)
C3 0.0564(10) 0.0589(10) 0.0540(10) 0.0059(8) 0.0072(7) 0.0081(8)
C4 0.0459(9) 0.0485(9) 0.0596(9) -0.0037(7) 0.0069(7) 0.0073(7)
C5 0.0658(11) 0.0536(10) 0.0641(11) 0.0058(8) 0.0119(8) -0.0036(8)
C6 0.0735(13) 0.0609(11) 0.0546(10) 0.0053(8) 0.0041(8) -0.0055(9)

loop_
_atom_type_symbol
_atom_type_description
_atom_type_scat_dispersion_real
_atom_type_scat_dispersion_imag
_atom_type_scat_source
C C 0.0181 0.0091 'International Tables Vol C Tables 4.2.6.8 and 6.1.1.4'
H H 0.0000 0.0000 'International Tables Vol C Tables 4.2.6.8 and 6.1.1.4'
N N 0.0311 0.0180 'International Tables Vol C Tables 4.2.6.8 and 6.1.1.4'
O O 0.0492 0.0322 'International Tables Vol C Tables 4.2.6.8 and 6.1.1.4'
S S 0.3331 0.5567 'International Tables Vol C Tables 4.2.6.8 and 6.1.1.4'

loop_
_geom_angle_atom_site_label_1
_geom_angle_atom_site_label_2
_geom_angle_atom_site_label_3
_geom_angle
_geom_angle_site_symmetry_1
_geom_angle_site_symmetry_3
C2 C1 S1 119.02(14) . .
C2 C1 C6 119.29(17) . .
C6 C1 S1 121.65(15) . .
O1 N1 O2 123.28(16) . .
O1 N1 C4 118.49(16) . .
O2 N1 C4 118.23(16) . .
C1 S1 C1 102.55(12) 2_756 .
C1 C2 H2 119.2(16) . .
C3 C2 C1 120.77(18) . .
C3 C2 H2 120.0(16) . .
C2 C3 H3 121.6(14) . .
C4 C3 C2 118.61(17) . .
C4 C3 H3 119.8(14) . .
C3 C4 N1 119.50(16) . .
C5 C4 N1 118.71(16) . .
C5 C4 C3 121.79(17) . .
C4 C5 H5 121.1(14) . .
C6 C5 C4 119.11(18) . .
C6 C5 H5 119.7(14) . .
C1 C6 H6 119.4(14) . .
C5 C6 C1 120.40(18) . .
C5 C6 H6 120.1(14) . .

loop_
_geom_bond_atom_site_label_1
_geom_bond_atom_site_label_2
_geom_bond_distance
_geom_bond_site_symmetry_2
C1 S1 1.7683(19) .
C1 C2 1.383(3) .
C1 C6 1.392(3) .
N1 O1 1.215(2) .
N1 O2 1.223(2) .
N1 C4 1.462(2) .
C2 C3 1.380(3) .
C2 H2 0.90(3) .
C3 C4 1.377(3) .
C3 H3 0.88(2) .
C4 C5 1.376(3) .
C5 C6 1.373(3) .
C5 H5 0.93(2) .
C6 H6 0.94(2) .

loop_
_geom_torsion_atom_site_label_1
_geom_torsion_atom_site_label_2
_geom_torsion_atom_site_label_3
_geom_torsion_atom_site_label_4
_geom_torsion
_geom_torsion_site_symmetry_1
_geom_torsion_site_symmetry_2
_geom_torsion_site_symmetry_3
_geom_torsion_site_symmetry_4
C1 C2 C3 C4 -0.9(3) . . . .
N1 C4 C5 C6 -178.13(16) . . . .
O1 N1 C4 C3 -15.2(2) . . . .
O1 N1 C4 C5 164.44(18) . . . .
S1 C1 C2 C3 -177.06(13) . . . .
S1 C1 C6 C5 178.37(15) . . . .
C2 C1 S1 C1 -138.78(19) . . . 2_756
C2 C1 C6 C5 0.9(3) . . . .
C2 C3 C4 N1 179.48(15) . . . .
C2 C3 C4 C5 -0.1(3) . . . .
O2 N1 C4 C3 165.55(16) . . . .
O2 N1 C4 C5 -14.9(2) . . . .
C3 C4 C5 C6 1.5(3) . . . .
C4 C5 C6 C1 -1.8(3) . . . .
C6 C1 S1 C1 43.72(14) . . . 2_756
C6 C1 C2 C3 0.5(3) . . . .

_cod_database_fobs_code 3500131
